data_7020356
loop_
_publ_author_name
'Ortiz de la Tabla, Laura'
'Matas, Inmaculada'
'Alvarez, Eleuterio'
'Palma, Pilar'
'C\'ampora, Juan'

_publ_section_title
;
 Migratory insertion reactions of nickel and palladium \s-alkyl complexes
 with a phosphinito-imine ligand.
;
_journal_issue 48
_journal_name_full 'Dalton transactions (Cambridge, England : 2003)'
_journal_page_first 14524
_journal_page_last 14539
_journal_paper_doi 10.1039/c2dt31334k
_journal_volume 41
_journal_year 2012
_chemical_formula_moiety 'C32 H12 B F24, C33 H51 N O2 P Pd'
_chemical_formula_sum 'C65 H63 B F24 N O2 P Pd'
_chemical_formula_weight 1494.34
_chemical_name_systematic
;
?
;
_space_group_IT_number 14
_symmetry_cell_setting monoclinic
_symmetry_space_group_name_Hall '-P 2yn'
_symmetry_space_group_name_H-M 'P 1 21/n 1'
_atom_sites_solution_hydrogens geom
_atom_sites_solution_primary direct
_atom_sites_solution_secondary difmap
_audit_creation_method SHELXL-97
_cell_angle_alpha 90.00
_cell_angle_beta 107.0410(10)
_cell_angle_gamma 90.00
_cell_formula_units_Z 4
_cell_length_a 17.3921(5)
_cell_length_b 16.3003(5)
_cell_length_c 24.2674(7)
_cell_measurement_reflns_used 9856
_cell_measurement_temperature 100(2)
_cell_measurement_theta_max 30.51
_cell_measurement_theta_min 2.50
_cell_volume 6577.7(3)
_computing_cell_refinement 'APEX2 Software Suite (Bruker, 2007)'
_computing_data_collection 'APEX2 Software Suite (Bruker, 2007)'
_computing_data_reduction 'APEX2 Software Suite (Bruker, 2007)'
_computing_molecular_graphics 'SHELXTL (Sheldrick, 2008)'
_computing_publication_material 'SHELXTL and publCIF (Westrip, 2010)'
_computing_structure_refinement 'SHELXL97 (Sheldrick, 2008)'
_computing_structure_solution 'SIR2002 (Burla et al., 2003)'
_diffrn_ambient_temperature 100(2)
_diffrn_detector_area_resol_mean 8.26
_diffrn_measured_fraction_theta_full 0.994
_diffrn_measured_fraction_theta_max 0.994
_diffrn_measurement_device_type
;
Bruker-Nonius X8kappa APEX II CCD area detector
;
_diffrn_measurement_method 'phi and omega scans with narrow frames'
_diffrn_radiation_monochromator graphite
_diffrn_radiation_source 'fine-focus sealed tube'
_diffrn_radiation_type MoK\a
_diffrn_radiation_wavelength 0.71073
_diffrn_reflns_av_R_equivalents 0.0316
_diffrn_reflns_av_sigmaI/netI 0.0254
_diffrn_reflns_limit_h_max 20
_diffrn_reflns_limit_h_min -20
_diffrn_reflns_limit_k_max 19
_diffrn_reflns_limit_k_min -19
_diffrn_reflns_limit_l_max 29
_diffrn_reflns_limit_l_min -29
_diffrn_reflns_number 61756
_diffrn_reflns_theta_full 25.25
_diffrn_reflns_theta_max 25.25
_diffrn_reflns_theta_min 2.11
_diffrn_standards_decay_% 0
_exptl_absorpt_coefficient_mu 0.419
_exptl_absorpt_correction_T_max 0.9210
_exptl_absorpt_correction_T_min 0.8847
_exptl_absorpt_correction_type multi-scan
_exptl_absorpt_process_details
;
program SADABS, Bruker (2001).
;
_exptl_crystal_colour colourless
_exptl_crystal_density_diffrn 1.509
_exptl_crystal_density_method 'not measured'
_exptl_crystal_description prism
_exptl_crystal_F_000 3032
_exptl_crystal_size_max 0.30
_exptl_crystal_size_mid 0.26
_exptl_crystal_size_min 0.20
_refine_diff_density_max 1.952
_refine_diff_density_min -1.530
_refine_diff_density_rms 0.169
_refine_ls_extinction_method none
_refine_ls_goodness_of_fit_ref 1.054
_refine_ls_hydrogen_treatment constr
_refine_ls_matrix_type fullcycle
_refine_ls_number_parameters 894
_refine_ls_number_reflns 11796
_refine_ls_number_restraints 64
_refine_ls_restrained_S_all 1.155
_refine_ls_R_factor_all 0.0783
_refine_ls_R_factor_gt 0.0572
_refine_ls_shift/su_max 0.006
_refine_ls_shift/su_mean 0.000
_refine_ls_structure_factor_coef Fsqd
_refine_ls_weighting_details 'calc w=1/[\s^2^(Fo^2^)+(0.1162P)^2^+2.1199P] where P=(Fo^2^+2Fc^2^)/3'
_refine_ls_weighting_scheme calc
_refine_ls_wR_factor_gt 0.1491
_refine_ls_wR_factor_ref 0.1870
_reflns_number_gt 9965
_reflns_number_total 11796
_reflns_threshold_expression >2sigma(I)
_cod_data_source_file c2dt31334k.txt
_cod_data_source_block 9
_cod_depositor_comments
;
The following automatic conversions were performed:

'_symmetry_cell_setting' value 'Monoclinic' changed to 'monoclinic'
according to /home/saulius/struct/CIF-dictionaries/cif_core.dic
dictionary named 'cif_core.dic' version 2.4.2 from 2011-04-26.

Automatic conversion script
Id: cif_fix_values 1891 2012-01-12 08:04:46Z andrius 
;
_cod_original_sg_symbol_H-M 'P 21/n'
_cod_database_code 7020356

loop_
_symmetry_equiv_pos_as_xyz
'x, y, z'
'-x+1/2, y+1/2, -z+1/2'
'-x, -y, -z'
'x-1/2, -y-1/2, z-1/2'

loop_
_atom_site_label
_atom_site_type_symbol
_atom_site_fract_x
_atom_site_fract_y
_atom_site_fract_z
_atom_site_U_iso_or_equiv
_atom_site_adp_type
_atom_site_occupancy
_atom_site_symmetry_multiplicity
_atom_site_calc_flag
_atom_site_refinement_flags
_atom_site_disorder_assembly
_atom_site_disorder_group
Pd1 Pd 0.33827(2) 0.24244(3) 0.107517(19) 0.014 Uani 1 1 d . . .
P1 P 0.32589(9) 0.25932(9) 0.19314(7) 0.015 Uani 1 1 d . . .
O1 O 0.4223(2) 0.2673(2) 0.23364(17) 0.016 Uani 1 1 d . . .
O2 O 0.3500(2) 0.2213(3) 0.02364(18) 0.020 Uani 1 1 d . . .
N1 N 0.4604(3) 0.2689(3) 0.1515(2) 0.014 Uani 1 1 d . . .
C1 C 0.5206(3) 0.2759(3) 0.1214(2) 0.015 Uani 1 1 d . . .
C2 C 0.5648(3) 0.2066(4) 0.1154(3) 0.018 Uani 1 1 d . . .
C3 C 0.6175(4) 0.2145(4) 0.0818(3) 0.023 Uani 1 1 d . . .
H3 H 0.6486 0.1686 0.0771 0.027 Uiso 1 1 calc R . .
C4 C 0.6254(4) 0.2879(4) 0.0554(3) 0.025 Uani 1 1 d . . .
H4 H 0.6612 0.2918 0.0326 0.030 Uiso 1 1 calc R . .
C5 C 0.5808(4) 0.3560(4) 0.0622(3) 0.022 Uani 1 1 d . . .
H5 H 0.5864 0.4061 0.0437 0.027 Uiso 1 1 calc R . .
C6 C 0.5279(3) 0.3520(3) 0.0958(3) 0.016 Uani 1 1 d . . .
C7 C 0.5543(4) 0.1235(4) 0.1409(3) 0.019 Uani 1 1 d . . .
H7 H 0.5232 0.1322 0.1692 0.023 Uiso 1 1 calc R . .
C8 C 0.5043(4) 0.0680(4) 0.0927(3) 0.028 Uani 1 1 d . . .
H8A H 0.4530 0.0948 0.0736 0.042 Uiso 1 1 calc R . .
H8B H 0.4941 0.0157 0.1092 0.042 Uiso 1 1 calc R . .
H8C H 0.5338 0.0580 0.0646 0.042 Uiso 1 1 calc R . .
C9 C 0.6343(4) 0.0833(4) 0.1730(3) 0.030 Uani 1 1 d . . .
H9A H 0.6674 0.0771 0.1468 0.044 Uiso 1 1 calc R . .
H9B H 0.6241 0.0291 0.1870 0.044 Uiso 1 1 calc R . .
H9C H 0.6627 0.1177 0.2058 0.044 Uiso 1 1 calc R . .
C10 C 0.4790(4) 0.4265(3) 0.1024(3) 0.018 Uani 1 1 d . . .
H10 H 0.4611 0.4179 0.1376 0.021 Uiso 1 1 calc R . .
C11 C 0.4030(4) 0.4342(4) 0.0504(3) 0.028 Uani 1 1 d . . .
H11A H 0.4187 0.4418 0.0151 0.042 Uiso 1 1 calc R . .
H11B H 0.3714 0.4816 0.0559 0.042 Uiso 1 1 calc R . .
H11C H 0.3706 0.3843 0.0471 0.042 Uiso 1 1 calc R . .
C12 C 0.5270(4) 0.5062(4) 0.1107(3) 0.027 Uani 1 1 d . . .
H12A H 0.5765 0.4999 0.1426 0.040 Uiso 1 1 calc R . .
H12B H 0.4947 0.5508 0.1195 0.040 Uiso 1 1 calc R . .
H12C H 0.5407 0.5193 0.0753 0.040 Uiso 1 1 calc R . .
C13 C 0.4802(3) 0.2722(3) 0.2069(3) 0.015 Uani 1 1 d . . .
C14 C 0.5627(4) 0.2792(4) 0.2474(3) 0.022 Uani 1 1 d . . .
H14A H 0.5820 0.2247 0.2622 0.033 Uiso 1 1 calc R . .
H14B H 0.5617 0.3150 0.2796 0.033 Uiso 1 1 calc R . .
H14C H 0.5988 0.3024 0.2271 0.033 Uiso 1 1 calc R . .
C15 C 0.2915(4) 0.1755(4) 0.2294(3) 0.023 Uani 1 1 d . . .
H15 H 0.3073 0.1879 0.2716 0.027 Uiso 1 1 calc R . .
C16 C 0.1995(4) 0.1682(5) 0.2078(3) 0.030 Uani 1 1 d . . .
H16A H 0.1825 0.1588 0.1661 0.045 Uiso 1 1 calc R . .
H16B H 0.1752 0.2191 0.2164 0.045 Uiso 1 1 calc R . .
H16C H 0.1820 0.1221 0.2271 0.045 Uiso 1 1 calc R . .
C17 C 0.3327(5) 0.0957(4) 0.2209(3) 0.032 Uani 1 1 d . . .
H17A H 0.3154 0.0511 0.2417 0.047 Uiso 1 1 calc R . .
H17B H 0.3912 0.1023 0.2358 0.047 Uiso 1 1 calc R . .
H17C H 0.3180 0.0824 0.1798 0.047 Uiso 1 1 calc R . .
C18 C 0.2827(4) 0.3541(4) 0.2110(3) 0.021 Uani 1 1 d . . .
H18 H 0.2245 0.3549 0.1883 0.025 Uiso 1 1 calc R . .
C19 C 0.2872(4) 0.3604(4) 0.2749(3) 0.025 Uani 1 1 d . . .
H19A H 0.3434 0.3556 0.2985 0.038 Uiso 1 1 calc R . .
H19B H 0.2556 0.3162 0.2848 0.038 Uiso 1 1 calc R . .
H19C H 0.2657 0.4135 0.2822 0.038 Uiso 1 1 calc R . .
C20 C 0.3228(4) 0.4278(4) 0.1918(3) 0.025 Uani 1 1 d . . .
H20A H 0.2925 0.4777 0.1940 0.038 Uiso 1 1 calc R . .
H20B H 0.3237 0.4195 0.1519 0.038 Uiso 1 1 calc R . .
H20C H 0.3781 0.4333 0.2170 0.038 Uiso 1 1 calc R . .
C21 C 0.2216(4) 0.2127(4) 0.0667(3) 0.022 Uani 1 1 d . . .
H21A H 0.2117 0.1538 0.0720 0.027 Uiso 1 1 calc R . .
H21B H 0.1845 0.2457 0.0819 0.027 Uiso 1 1 calc R . .
C22 C 0.2098(4) 0.2321(4) 0.0032(3) 0.026 Uani 1 1 d . . .
H22A H 0.1666 0.1968 -0.0208 0.032 Uiso 1 1 calc R . .
H22B H 0.1924 0.2899 -0.0043 0.032 Uiso 1 1 calc R . .
C23 C 0.2845(4) 0.2192(4) -0.0142(3) 0.020 Uani 1 1 d . . .
C24 C 0.2763(4) 0.2074(4) -0.0768(3) 0.021 Uani 1 1 d . . .
H24A H 0.2379 0.2494 -0.0982 0.025 Uiso 1 1 calc R . .
H24B H 0.2505 0.1534 -0.0880 0.025 Uiso 1 1 calc R . .
C25 C 0.3506(4) 0.2109(4) -0.0994(3) 0.021 Uani 1 1 d . . .
C26 C 0.3940(4) 0.2931(4) -0.0828(3) 0.029 Uani 1 1 d . . .
H26A H 0.4358 0.2988 -0.1022 0.044 Uiso 1 1 calc R . .
H26B H 0.4186 0.2951 -0.0410 0.044 Uiso 1 1 calc R . .
H26C H 0.3552 0.3381 -0.0946 0.044 Uiso 1 1 calc R . .
C27 C 0.4104(4) 0.1416(4) -0.0740(3) 0.027 Uani 1 1 d . . .
H27A H 0.4526 0.1407 -0.0933 0.040 Uiso 1 1 calc R . .
H27B H 0.3820 0.0889 -0.0799 0.040 Uiso 1 1 calc R . .
H27C H 0.4346 0.1510 -0.0326 0.040 Uiso 1 1 calc R . .
C28 C 0.3187(4) 0.2011(4) -0.1652(3) 0.022 Uani 1 1 d . . .
C29 C 0.2806(4) 0.1272(4) -0.1883(3) 0.026 Uani 1 1 d . . .
H29 H 0.2757 0.0845 -0.1629 0.031 Uiso 1 1 calc R . .
C30 C 0.2504(4) 0.1154(4) -0.2470(3) 0.031 Uani 1 1 d . . .
H30 H 0.2260 0.0645 -0.2615 0.037 Uiso 1 1 calc R . .
C31 C 0.2554(4) 0.1773(5) -0.2846(3) 0.030 Uani 1 1 d . . .
H31 H 0.2339 0.1695 -0.3250 0.036 Uiso 1 1 calc R . .
C32 C 0.2915(4) 0.2501(5) -0.2634(3) 0.032 Uani 1 1 d . . .
H32 H 0.2952 0.2925 -0.2893 0.038 Uiso 1 1 calc R . .
C33 C 0.3231(4) 0.2627(4) -0.2039(3) 0.027 Uani 1 1 d . . .
H33 H 0.3477 0.3136 -0.1899 0.033 Uiso 1 1 calc R . .
C41 C 0.6802(4) 0.3123(4) -0.1146(3) 0.026 Uani 1 1 d D . .
F1A F 0.6945(6) 0.3905(5) -0.1026(4) 0.048 Uani 0.50 1 d PDU A 1
F2A F 0.5987(5) 0.3060(6) -0.1290(4) 0.050 Uani 0.50 1 d PDU A 1
F3A F 0.6958(6) 0.2980(6) -0.1620(4) 0.055 Uani 0.50 1 d PDU A 1
F1B F 0.6267(6) 0.2800(7) -0.1586(4) 0.058 Uani 0.50 1 d PDU A 2
F2B F 0.7351(6) 0.3385(6) -0.1433(4) 0.053 Uani 0.50 1 d PDU A 2
F3B F 0.6623(6) 0.3829(6) -0.0960(4) 0.047 Uani 0.50 1 d PDU A 2
F4 F 0.6806(3) 0.0012(3) -0.0691(2) 0.053 Uani 1 1 d U A 3
F5 F 0.6254(3) 0.0422(3) -0.0074(2) 0.049 Uani 1 1 d U A 3
F6 F 0.7479(4) -0.0105(4) 0.0154(3) 0.084 Uani 1 1 d U A 3
F7 F 1.0232(3) 0.4723(3) 0.2900(2) 0.042 Uani 1 1 d U A 3
F8 F 1.0941(3) 0.3856(3) 0.2610(2) 0.045 Uani 1 1 d U A 3
F9 F 1.0051(3) 0.3444(3) 0.2995(2) 0.050 Uani 1 1 d U A 3
F10 F 0.7281(4) 0.5143(4) 0.1434(3) 0.079 Uani 1 1 d U A 3
F11 F 0.7453(5) 0.5194(5) 0.0625(3) 0.098 Uani 1 1 d U A 3
F12 F 0.8116(4) 0.5919(4) 0.1243(3) 0.082 Uani 1 1 d U A 3
F13 F 1.1697(2) -0.0011(3) 0.11019(18) 0.033 Uani 1 1 d U A 3
F14 F 1.0930(2) 0.0205(2) 0.02439(17) 0.033 Uani 1 1 d U A 3
F15 F 1.0712(3) -0.0824(2) 0.07306(19) 0.037 Uani 1 1 d U A 3
F16 F 0.9717(3) -0.0328(3) 0.2426(2) 0.044 Uani 1 1 d U A 3
F17 F 0.8753(4) 0.0522(5) 0.2223(3) 0.082 Uani 1 1 d U A 3
F18 F 0.9817(6) 0.0894(6) 0.2701(4) 0.107 Uani 1 1 d U A 3
F19 F 1.0129(4) 0.3587(4) -0.1510(3) 0.069 Uani 1 1 d U A 3
F20 F 0.9236(4) 0.2752(4) -0.1450(3) 0.072 Uani 1 1 d U A 3
F21 F 1.0418(5) 0.2367(5) -0.1237(3) 0.091 Uani 1 1 d U A 3
F22 F 1.1241(3) 0.5371(3) 0.0231(2) 0.043 Uani 1 1 d U A 3
F23 F 1.2091(2) 0.4432(3) 0.0577(2) 0.039 Uani 1 1 d U A 3
F24 F 1.1337(3) 0.4872(3) 0.1065(2) 0.045 Uani 1 1 d U A 3
C34 C 0.8314(3) 0.2286(3) 0.0202(2) 0.015 Uani 1 1 d . A 3
C35 C 0.7984(4) 0.1508(4) 0.0209(3) 0.020 Uani 1 1 d . A 3
H35 H 0.8244 0.1139 0.0509 0.024 Uiso 1 1 calc R A 3
C36 C 0.7287(4) 0.1250(4) -0.0206(3) 0.028 Uani 1 1 d . A 3
C37 C 0.6888(4) 0.1769(4) -0.0654(3) 0.026 Uani 1 1 d . A 3
H37 H 0.6415 0.1595 -0.0939 0.031 Uiso 1 1 calc R A 3
C38 C 0.7202(4) 0.2548(4) -0.0671(3) 0.021 Uani 1 1 d . A 3
C39 C 0.7899(3) 0.2793(4) -0.0251(3) 0.018 Uani 1 1 d . A 3
H39 H 0.8101 0.3329 -0.0275 0.021 Uiso 1 1 calc R A 3
C40 C 0.6956(4) 0.0406(5) -0.0190(4) 0.040 Uani 1 1 d . A 3
C42 C 0.9049(3) 0.3255(3) 0.1135(2) 0.014 Uani 1 1 d . A 3
C43 C 0.9605(3) 0.3330(3) 0.1683(3) 0.017 Uani 1 1 d . A 3
H43 H 1.0010 0.2923 0.1806 0.020 Uiso 1 1 calc R A 3
C44 C 0.9591(4) 0.3976(4) 0.2055(3) 0.019 Uani 1 1 d . A 3
C45 C 0.9018(4) 0.4584(4) 0.1892(3) 0.020 Uani 1 1 d . A 3
H45 H 0.9012 0.5032 0.2141 0.024 Uiso 1 1 calc R A 3
C46 C 0.8448(4) 0.4526(4) 0.1350(3) 0.019 Uani 1 1 d . A 3
C47 C 0.8466(3) 0.3872(3) 0.0985(3) 0.016 Uani 1 1 d . A 3
H47 H 0.8068 0.3844 0.0622 0.019 Uiso 1 1 calc R A 3
C48 C 1.0199(4) 0.3994(4) 0.2638(3) 0.025 Uani 1 1 d . A 3
C49 C 0.7811(3) 0.5179(4) 0.1174(3) 0.017 Uani 1 1 d . A 3
C50 C 0.9606(3) 0.1739(3) 0.0997(3) 0.016 Uani 1 1 d . A 3
C51 C 1.0109(3) 0.1247(3) 0.0777(3) 0.015 Uani 1 1 d . A 3
H51 H 1.0266 0.1439 0.0456 0.018 Uiso 1 1 calc R A 3
C52 C 1.0387(3) 0.0481(3) 0.1015(3) 0.018 Uani 1 1 d . A 3
C53 C 1.0185(4) 0.0186(4) 0.1491(3) 0.023 Uani 1 1 d . A 3
H53 H 1.0370 -0.0335 0.1651 0.028 Uiso 1 1 calc R A 3
C54 C 0.9706(4) 0.0671(4) 0.1727(3) 0.025 Uani 1 1 d . A 3
C55 C 0.9419(4) 0.1428(4) 0.1476(3) 0.020 Uani 1 1 d . A 3
H55 H 0.9083 0.1744 0.1641 0.024 Uiso 1 1 calc R A 3
C56 C 1.0924(4) -0.0029(4) 0.0772(3) 0.023 Uani 1 1 d . A 3
C57 C 0.9484(5) 0.0397(5) 0.2237(4) 0.043 Uani 1 1 d . A 3
C58 C 0.9738(3) 0.3009(3) 0.0316(2) 0.014 Uani 1 1 d . A 3
C59 C 0.9668(3) 0.2819(4) -0.0254(3) 0.017 Uani 1 1 d . A 3
H59 H 0.9319 0.2387 -0.0434 0.020 Uiso 1 1 calc R A 3
C60 C 1.0094(3) 0.3242(4) -0.0574(3) 0.019 Uani 1 1 d . A 3
C61 C 1.0618(3) 0.3868(4) -0.0327(3) 0.019 Uani 1 1 d . A 3
H61 H 1.0893 0.4170 -0.0546 0.023 Uiso 1 1 calc R A 3
C62 C 1.0730(3) 0.4041(3) 0.0252(3) 0.017 Uani 1 1 d . A 3
C63 C 1.0299(3) 0.3624(3) 0.0565(3) 0.015 Uani 1 1 d . A 3
H63 H 1.0387 0.3759 0.0959 0.018 Uiso 1 1 calc R A 3
C64 C 0.9973(4) 0.3011(4) -0.1188(3) 0.025 Uani 1 1 d . A 3
C65 C 1.1339(3) 0.4679(4) 0.0534(3) 0.019 Uani 1 1 d . A 3
B1 B 0.9175(4) 0.2569(4) 0.0671(3) 0.014 Uani 1 1 d . A 3

loop_
_atom_site_aniso_label
_atom_site_aniso_U_11
_atom_site_aniso_U_22
_atom_site_aniso_U_33
_atom_site_aniso_U_23
_atom_site_aniso_U_13
_atom_site_aniso_U_12
Pd1 0.014 0.015 0.013 -0.001 0.004 0.000
P1 0.014 0.016 0.014 -0.002 0.004 -0.002
O1 0.015 0.020 0.014 0.000 0.004 -0.001
O2 0.020 0.020 0.018 0.000 0.004 0.001
N1 0.015 0.013 0.016 0.002 0.006 -0.001
C1 0.014 0.015 0.015 -0.001 0.006 -0.002
C2 0.018 0.015 0.021 -0.002 0.004 -0.001
C3 0.025 0.021 0.025 -0.004 0.012 0.002
C4 0.026 0.025 0.030 -0.005 0.017 -0.004
C5 0.028 0.017 0.026 0.000 0.014 -0.003
C6 0.019 0.014 0.015 -0.002 0.005 -0.001
C7 0.020 0.016 0.023 0.002 0.009 0.002
C8 0.032 0.018 0.031 0.000 0.005 -0.006
C9 0.026 0.022 0.039 0.006 0.006 0.003
C10 0.023 0.014 0.019 0.002 0.009 -0.002
C11 0.028 0.020 0.032 -0.001 0.004 0.006
C12 0.030 0.020 0.035 -0.005 0.017 -0.005
C13 0.016 0.010 0.019 0.002 0.005 0.001
C14 0.017 0.032 0.017 -0.003 0.005 -0.004
C15 0.024 0.022 0.024 0.001 0.011 -0.007
C16 0.025 0.037 0.031 -0.004 0.011 -0.013
C17 0.040 0.019 0.036 0.001 0.013 -0.004
C18 0.016 0.020 0.026 -0.002 0.005 0.002
C19 0.028 0.025 0.024 -0.006 0.011 0.002
C20 0.031 0.017 0.028 0.000 0.008 0.002
C21 0.017 0.027 0.021 -0.007 0.003 -0.003
C22 0.022 0.033 0.023 -0.005 0.005 0.004
C23 0.024 0.014 0.021 -0.001 0.006 0.003
C24 0.024 0.017 0.021 0.000 0.006 0.004
C25 0.026 0.017 0.020 0.002 0.009 0.001
C26 0.037 0.020 0.030 -0.002 0.011 -0.005
C27 0.032 0.025 0.025 0.003 0.010 0.010
C28 0.025 0.021 0.021 0.002 0.009 0.005
C29 0.036 0.021 0.023 -0.004 0.010 0.004
C30 0.035 0.030 0.030 -0.007 0.011 0.008
C31 0.028 0.047 0.016 -0.001 0.008 0.014
C32 0.033 0.042 0.024 0.012 0.015 0.016
C33 0.031 0.022 0.032 0.005 0.013 0.009
C41 0.032 0.024 0.017 -0.008 0.001 0.002
F1A 0.048 0.046 0.048 0.003 0.012 0.000
F2A 0.048 0.050 0.051 0.005 0.011 0.000
F3A 0.057 0.055 0.052 0.001 0.016 0.004
F1B 0.059 0.055 0.055 0.003 0.009 -0.001
F2B 0.053 0.054 0.052 0.005 0.016 0.001
F3B 0.049 0.046 0.046 0.001 0.014 0.006
F4 0.054 0.049 0.061 -0.011 0.024 -0.008
F5 0.053 0.048 0.052 -0.008 0.026 -0.013
F6 0.082 0.074 0.089 0.007 0.014 -0.008
F7 0.043 0.039 0.039 -0.011 0.006 0.002
F8 0.038 0.053 0.043 -0.009 0.008 0.005
F9 0.052 0.050 0.043 0.007 0.006 -0.007
F10 0.075 0.082 0.085 0.020 0.033 0.009
F11 0.102 0.095 0.092 -0.002 0.023 0.056
F12 0.077 0.068 0.097 0.001 0.019 0.003
F13 0.029 0.035 0.035 -0.002 0.008 0.007
F14 0.037 0.032 0.031 -0.001 0.013 0.008
F15 0.042 0.028 0.042 -0.005 0.014 0.001
F16 0.049 0.041 0.046 0.013 0.018 0.007
F17 0.081 0.088 0.083 0.018 0.034 0.008
F18 0.121 0.106 0.098 0.002 0.036 -0.007
F19 0.078 0.070 0.062 0.002 0.023 -0.012
F20 0.070 0.082 0.066 -0.003 0.021 -0.010
F21 0.097 0.092 0.085 -0.007 0.026 0.015
F22 0.042 0.033 0.047 0.007 0.003 -0.007
F23 0.030 0.038 0.046 -0.006 0.006 -0.001
F24 0.047 0.047 0.043 -0.009 0.017 -0.014
C34 0.018 0.015 0.013 -0.003 0.007 -0.001
C35 0.020 0.015 0.027 0.001 0.008 -0.005
C36 0.026 0.023 0.033 -0.001 0.006 -0.003
C37 0.020 0.024 0.027 -0.007 -0.001 -0.006
C38 0.022 0.020 0.021 -0.004 0.005 0.001
C39 0.019 0.017 0.018 -0.005 0.007 -0.001
C40 0.026 0.035 0.050 0.005 -0.003 -0.013
C42 0.018 0.011 0.016 0.000 0.010 -0.003
C43 0.018 0.015 0.019 0.003 0.009 -0.001
C44 0.021 0.018 0.018 -0.001 0.008 -0.003
C45 0.024 0.016 0.021 -0.002 0.011 -0.001
C46 0.020 0.016 0.024 0.003 0.010 -0.002
C47 0.017 0.015 0.016 0.003 0.007 0.001
C48 0.023 0.030 0.022 -0.007 0.005 -0.001
C49 0.021 0.018 0.015 0.003 0.011 0.001
C50 0.016 0.012 0.018 -0.002 0.001 -0.005
C51 0.014 0.012 0.018 -0.003 0.003 -0.002
C52 0.019 0.015 0.019 -0.001 0.002 -0.003
C53 0.029 0.014 0.025 0.004 0.005 0.001
C54 0.030 0.020 0.025 0.006 0.009 0.002
C55 0.023 0.014 0.027 0.003 0.012 0.001
C56 0.024 0.015 0.027 0.001 0.004 0.005
C57 0.061 0.027 0.051 0.020 0.035 0.022
C58 0.017 0.009 0.016 0.002 0.005 0.002
C59 0.017 0.015 0.019 -0.001 0.005 0.000
C60 0.015 0.022 0.021 0.005 0.006 0.002
C61 0.017 0.017 0.023 0.003 0.007 -0.002
C62 0.016 0.012 0.022 0.003 0.004 0.002
C63 0.016 0.013 0.015 0.000 0.004 0.001
C64 0.025 0.035 0.019 -0.004 0.011 -0.008
C65 0.017 0.014 0.025 0.000 0.005 -0.003
B1 0.016 0.012 0.013 -0.001 0.005 -0.001

loop_
_atom_type_symbol
_atom_type_description
_atom_type_scat_dispersion_real
_atom_type_scat_dispersion_imag
_atom_type_scat_source
C C 0.0033 0.0016 'International Tables Vol C Tables 4.2.6.8 and 6.1.1.4'
H H 0.0000 0.0000 'International Tables Vol C Tables 4.2.6.8 and 6.1.1.4'
B B 0.0013 0.0007 'International Tables Vol C Tables 4.2.6.8 and 6.1.1.4'
N N 0.0061 0.0033 'International Tables Vol C Tables 4.2.6.8 and 6.1.1.4'
O O 0.0106 0.0060 'International Tables Vol C Tables 4.2.6.8 and 6.1.1.4'
F F 0.0171 0.0103 'International Tables Vol C Tables 4.2.6.8 and 6.1.1.4'
P P 0.1023 0.0942 'International Tables Vol C Tables 4.2.6.8 and 6.1.1.4'
Pd Pd -0.9988 1.0072 'International Tables Vol C Tables 4.2.6.8 and 6.1.1.4'

loop_
_geom_angle_atom_site_label_1
_geom_angle_atom_site_label_2
_geom_angle_atom_site_label_3
_geom_angle
C21 Pd1 N1 177.8(2)
C21 Pd1 O2 81.9(2)
N1 Pd1 O2 98.69(17)
C21 Pd1 P1 97.55(18)
N1 Pd1 P1 81.84(14)
O2 Pd1 P1 177.98(12)
O1 P1 C15 100.8(3)
O1 P1 C18 101.8(2)
C15 P1 C18 107.7(3)
O1 P1 Pd1 102.01(15)
C15 P1 Pd1 120.5(2)
C18 P1 Pd1 119.9(2)
C13 O1 P1 118.7(4)
C23 O2 Pd1 112.9(4)
C13 N1 C1 120.9(5)
C13 N1 Pd1 117.1(4)
C1 N1 Pd1 121.8(4)
C2 C1 C6 122.7(5)
C2 C1 N1 119.4(5)
C6 C1 N1 117.7(5)
C1 C2 C3 117.5(5)
C1 C2 C7 122.7(5)
C3 C2 C7 119.8(5)
C4 C3 C2 121.3(6)
C4 C3 H3 119.3
C2 C3 H3 119.3
C3 C4 C5 120.1(6)
C3 C4 H4 119.9
C5 C4 H4 119.9
C4 C5 C6 121.1(6)
C4 C5 H5 119.5
C6 C5 H5 119.5
C5 C6 C1 117.3(5)
C5 C6 C10 120.7(5)
C1 C6 C10 122.1(5)
C2 C7 C9 112.9(5)
C2 C7 C8 108.9(5)
C9 C7 C8 111.3(5)
C2 C7 H7 107.9
C9 C7 H7 107.9
C8 C7 H7 107.9
C7 C8 H8A 109.5
C7 C8 H8B 109.5
H8A C8 H8B 109.5
C7 C8 H8C 109.5
H8A C8 H8C 109.5
H8B C8 H8C 109.5
C7 C9 H9A 109.5
C7 C9 H9B 109.5
H9A C9 H9B 109.5
C7 C9 H9C 109.5
H9A C9 H9C 109.5
H9B C9 H9C 109.5
C6 C10 C12 113.2(5)
C6 C10 C11 110.6(5)
C12 C10 C11 110.0(5)
C6 C10 H10 107.6
C12 C10 H10 107.6
C11 C10 H10 107.6
C10 C11 H11A 109.5
C10 C11 H11B 109.5
H11A C11 H11B 109.5
C10 C11 H11C 109.5
H11A C11 H11C 109.5
H11B C11 H11C 109.5
C10 C12 H12A 109.5
C10 C12 H12B 109.5
H12A C12 H12B 109.5
C10 C12 H12C 109.5
H12A C12 H12C 109.5
H12B C12 H12C 109.5
N1 C13 O1 119.3(5)
N1 C13 C14 127.2(5)
O1 C13 C14 113.5(5)
C13 C14 H14A 109.5
C13 C14 H14B 109.5
H14A C14 H14B 109.5
C13 C14 H14C 109.5
H14A C14 H14C 109.5
H14B C14 H14C 109.5
C17 C15 C16 111.8(6)
C17 C15 P1 109.9(4)
C16 C15 P1 110.5(5)
C17 C15 H15 108.2
C16 C15 H15 108.2
P1 C15 H15 108.2
C15 C16 H16A 109.5
C15 C16 H16B 109.5
H16A C16 H16B 109.5
C15 C16 H16C 109.5
H16A C16 H16C 109.5
H16B C16 H16C 109.5
C15 C17 H17A 109.5
C15 C17 H17B 109.5
H17A C17 H17B 109.5
C15 C17 H17C 109.5
H17A C17 H17C 109.5
H17B C17 H17C 109.5
C20 C18 C19 111.3(5)
C20 C18 P1 109.6(4)
C19 C18 P1 113.2(4)
C20 C18 H18 107.5
C19 C18 H18 107.5
P1 C18 H18 107.5
C18 C19 H19A 109.5
C18 C19 H19B 109.5
H19A C19 H19B 109.5
C18 C19 H19C 109.5
H19A C19 H19C 109.5
H19B C19 H19C 109.5
C18 C20 H20A 109.5
C18 C20 H20B 109.5
H20A C20 H20B 109.5
C18 C20 H20C 109.5
H20A C20 H20C 109.5
H20B C20 H20C 109.5
C22 C21 Pd1 105.1(4)
C22 C21 H21A 110.7
Pd1 C21 H21A 110.7
C22 C21 H21B 110.7
Pd1 C21 H21B 110.7
H21A C21 H21B 108.8
C23 C22 C21 112.7(5)
C23 C22 H22A 109.0
C21 C22 H22A 109.0
C23 C22 H22B 109.0
C21 C22 H22B 109.0
H22A C22 H22B 107.8
O2 C23 C22 118.3(6)
O2 C23 C24 123.5(6)
C22 C23 C24 118.2(5)
C23 C24 C25 120.9(5)
C23 C24 H24A 107.1
C25 C24 H24A 107.1
C23 C24 H24B 107.1
C25 C24 H24B 107.1
H24A C24 H24B 106.8
C26 C25 C27 108.3(5)
C26 C25 C28 111.3(5)
C27 C25 C28 109.6(5)
C26 C25 C24 109.7(5)
C27 C25 C24 111.6(5)
C28 C25 C24 106.3(5)
C25 C26 H26A 109.5
C25 C26 H26B 109.5
H26A C26 H26B 109.5
C25 C26 H26C 109.5
H26A C26 H26C 109.5
H26B C26 H26C 109.5
C25 C27 H27A 109.5
C25 C27 H27B 109.5
H27A C27 H27B 109.5
C25 C27 H27C 109.5
H27A C27 H27C 109.5
H27B C27 H27C 109.5
C33 C28 C29 117.4(6)
C33 C28 C25 123.5(6)
C29 C28 C25 119.1(6)
C30 C29 C28 121.5(6)
C30 C29 H29 119.2
C28 C29 H29 119.2
C29 C30 C31 120.1(7)
C29 C30 H30 119.9
C31 C30 H30 119.9
C32 C31 C30 119.6(7)
C32 C31 H31 120.2
C30 C31 H31 120.2
C31 C32 C33 120.9(7)
C31 C32 H32 119.6
C33 C32 H32 119.6
C28 C33 C32 120.5(7)
C28 C33 H33 119.8
C32 C33 H33 119.8
F3A C41 F1B 58.6(7)
F3A C41 F3B 127.2(8)
F1B C41 F3B 117.0(8)
F3A C41 F1A 107.4(8)
F1B C41 F1A 128.0(8)
F3A C41 F2A 103.6(7)
F1B C41 F2A 47.2(6)
F3B C41 F2A 79.6(7)
F1A C41 F2A 104.2(7)
F1B C41 F2B 98.2(7)
F3B C41 F2B 99.7(7)
F1A C41 F2B 72.7(7)
F2A C41 F2B 134.8(8)
F3A C41 C38 114.0(7)
F1B C41 C38 116.0(7)
F3B C41 C38 113.1(6)
F1A C41 C38 115.1(6)
F2A C41 C38 111.5(7)
F2B C41 C38 110.1(6)
C35 C34 C39 115.4(5)
C35 C34 B1 122.5(5)
C39 C34 B1 122.0(5)
C34 C35 C36 122.6(6)
C34 C35 H35 118.7
C36 C35 H35 118.7
C37 C36 C35 120.6(6)
C37 C36 C40 118.1(6)
C35 C36 C40 121.3(6)
C38 C37 C36 118.0(6)
C38 C37 H37 121.0
C36 C37 H37 121.0
C37 C38 C39 120.4(6)
C37 C38 C41 120.0(6)
C39 C38 C41 119.6(5)
C38 C39 C34 123.0(6)
C38 C39 H39 118.5
C34 C39 H39 118.5
F5 C40 F6 112.3(7)
F5 C40 F4 104.9(6)
F6 C40 F4 100.7(7)
F5 C40 C36 111.8(7)
F6 C40 C36 113.2(6)
F4 C40 C36 113.3(7)
C47 C42 C43 115.3(5)
C47 C42 B1 122.9(5)
C43 C42 B1 121.1(5)
C44 C43 C42 122.9(5)
C44 C43 H43 118.6
C42 C43 H43 118.6
C45 C44 C43 120.5(6)
C45 C44 C48 120.5(6)
C43 C44 C48 119.0(5)
C44 C45 C46 118.3(6)
C44 C45 H45 120.9
C46 C45 H45 120.9
C47 C46 C45 120.5(5)
C47 C46 C49 120.9(5)
C45 C46 C49 118.6(5)
C46 C47 C42 122.5(5)
C46 C47 H47 118.8
C42 C47 H47 118.8
F9 C48 F8 107.1(6)
F9 C48 F7 106.2(5)
F8 C48 F7 105.5(5)
F9 C48 C44 112.7(5)
F8 C48 C44 112.1(5)
F7 C48 C44 112.7(5)
F10 C49 F11 108.2(7)
F10 C49 F12 108.0(6)
F11 C49 F12 99.7(6)
F10 C49 C46 114.2(5)
F11 C49 C46 113.4(5)
F12 C49 C46 112.3(5)
C55 C50 C51 115.8(5)
C55 C50 B1 121.2(5)
C51 C50 B1 122.6(5)
C52 C51 C50 122.1(6)
C52 C51 H51 119.0
C50 C51 H51 119.0
C53 C52 C51 120.7(6)
C53 C52 C56 118.4(5)
C51 C52 C56 120.9(5)
C52 C53 C54 118.3(6)
C52 C53 H53 120.8
C54 C53 H53 120.8
C53 C54 C55 120.2(6)
C53 C54 C57 120.7(6)
C55 C54 C57 119.0(6)
C50 C55 C54 122.8(6)
C50 C55 H55 118.6
C54 C55 H55 118.6
F14 C56 F15 106.4(5)
F14 C56 F13 106.0(5)
F15 C56 F13 105.6(5)
F14 C56 C52 113.6(5)
F15 C56 C52 112.2(5)
F13 C56 C52 112.5(5)
F17 C57 F16 111.3(7)
F17 C57 F18 96.0(7)
F16 C57 F18 103.7(8)
F17 C57 C54 115.7(7)
F16 C57 C54 116.5(6)
F18 C57 C54 111.1(7)
C59 C58 C63 115.7(5)
C59 C58 B1 122.2(5)
C63 C58 B1 122.1(5)
C58 C59 C60 122.5(5)
C58 C59 H59 118.7
C60 C59 H59 118.7
C61 C60 C59 120.7(6)
C61 C60 C64 120.1(5)
C59 C60 C64 119.2(5)
C60 C61 C62 117.8(5)
C60 C61 H61 121.1
C62 C61 H61 121.1
C63 C62 C61 121.0(5)
C63 C62 C65 120.9(5)
C61 C62 C65 118.1(5)
C62 C63 C58 122.2(5)
C62 C63 H63 118.9
C58 C63 H63 118.9
F19 C64 F20 106.6(6)
F19 C64 F21 106.7(6)
F20 C64 F21 102.3(7)
F19 C64 C60 115.1(6)
F20 C64 C60 113.1(6)
F21 C64 C60 111.9(6)
F24 C65 F22 107.4(5)
F24 C65 F23 106.0(5)
F22 C65 F23 105.2(5)
F24 C65 C62 113.8(5)
F22 C65 C62 112.2(5)
F23 C65 C62 111.7(5)
C50 B1 C42 111.4(5)
C50 B1 C58 110.8(5)
C42 B1 C58 106.2(4)
C50 B1 C34 107.2(4)
C42 B1 C34 112.6(5)
C58 B1 C34 108.6(5)

loop_
_geom_bond_atom_site_label_1
_geom_bond_atom_site_label_2
_geom_bond_distance
Pd1 C21 2.039(6)
Pd1 N1 2.124(5)
Pd1 O2 2.133(4)
Pd1 P1 2.1682(16)
P1 O1 1.681(4)
P1 C15 1.820(6)
P1 C18 1.826(6)
O1 C13 1.352(7)
O2 C23 1.237(7)
N1 C13 1.287(8)
N1 C1 1.445(7)
C1 C2 1.398(8)
C1 C6 1.410(8)
C2 C3 1.399(9)
C2 C7 1.523(8)
C3 C4 1.382(9)
C3 H3 0.9500
C4 C5 1.390(9)
C4 H4 0.9500
C5 C6 1.399(8)
C5 H5 0.9500
C6 C10 1.517(8)
C7 C9 1.529(8)
C7 C8 1.532(9)
C7 H7 1.0000
C8 H8A 0.9800
C8 H8B 0.9800
C8 H8C 0.9800
C9 H9A 0.9800
C9 H9B 0.9800
C9 H9C 0.9800
C10 C12 1.526(8)
C10 C11 1.543(9)
C10 H10 1.0000
C11 H11A 0.9800
C11 H11B 0.9800
C11 H11C 0.9800
C12 H12A 0.9800
C12 H12B 0.9800
C12 H12C 0.9800
C13 C14 1.487(8)
C14 H14A 0.9800
C14 H14B 0.9800
C14 H14C 0.9800
C15 C17 1.529(9)
C15 C16 1.536(9)
C15 H15 1.0000
C16 H16A 0.9800
C16 H16B 0.9800
C16 H16C 0.9800
C17 H17A 0.9800
C17 H17B 0.9800
C17 H17C 0.9800
C18 C20 1.529(9)
C18 C19 1.532(9)
C18 H18 1.0000
C19 H19A 0.9800
C19 H19B 0.9800
C19 H19C 0.9800
C20 H20A 0.9800
C20 H20B 0.9800
C20 H20C 0.9800
C21 C22 1.528(9)
C21 H21A 0.9900
C21 H21B 0.9900
C22 C23 1.494(9)
C22 H22A 0.9900
C22 H22B 0.9900
C23 C24 1.495(9)
C24 C25 1.546(8)
C24 H24A 0.9900
C24 H24B 0.9900
C25 C26 1.533(9)
C25 C27 1.536(8)
C25 C28 1.537(9)
C26 H26A 0.9800
C26 H26B 0.9800
C26 H26C 0.9800
C27 H27A 0.9800
C27 H27B 0.9800
C27 H27C 0.9800
C28 C33 1.393(9)
C28 C29 1.410(9)
C29 C30 1.379(10)
C29 H29 0.9500
C30 C31 1.382(11)
C30 H30 0.9500
C31 C32 1.371(11)
C31 H31 0.9500
C32 C33 1.400(11)
C32 H32 0.9500
C33 H33 0.9500
C41 F3A 1.280(9)
C41 F1B 1.303(10)
C41 F3B 1.307(9)
C41 F1A 1.316(9)
C41 F2A 1.360(9)
C41 F2B 1.404(9)
C41 C38 1.490(9)
F4 C40 1.332(10)
F5 C40 1.331(9)
F6 C40 1.332(10)
F7 C48 1.340(8)
F8 C48 1.331(8)
F9 C48 1.324(8)
F10 C49 1.262(8)
F11 C49 1.297(9)
F12 C49 1.308(9)
F13 C56 1.349(7)
F14 C56 1.340(8)
F15 C56 1.344(7)
F16 C57 1.288(8)
F17 C57 1.278(10)
F18 C57 1.371(12)
F19 C64 1.300(9)
F20 C64 1.323(9)
F21 C64 1.328(10)
F22 C65 1.329(7)
F23 C65 1.343(7)
F24 C65 1.328(8)
C34 C35 1.394(8)
C34 C39 1.396(8)
C34 B1 1.658(8)
C35 C36 1.394(9)
C35 H35 0.9500
C36 C37 1.391(10)
C36 C40 1.496(10)
C37 C38 1.387(9)
C37 H37 0.9500
C38 C39 1.394(9)
C39 H39 0.9500
C42 C47 1.399(8)
C42 C43 1.403(8)
C42 B1 1.645(8)
C43 C44 1.391(8)
C43 H43 0.9500
C44 C45 1.379(9)
C44 C48 1.498(9)
C45 C46 1.400(9)
C45 H45 0.9500
C46 C47 1.392(8)
C46 C49 1.504(8)
C47 H47 0.9500
C50 C55 1.392(9)
C50 C51 1.402(8)
C50 B1 1.635(8)
C51 C52 1.400(8)
C51 H51 0.9500
C52 C53 1.389(9)
C52 C56 1.493(9)
C53 C54 1.389(9)
C53 H53 0.9500
C54 C55 1.401(8)
C54 C57 1.471(10)
C55 H55 0.9500
C58 C59 1.389(8)
C58 C63 1.405(8)
C58 B1 1.646(8)
C59 C60 1.401(8)
C59 H59 0.9500
C60 C61 1.383(8)
C60 C64 1.490(9)
C61 C62 1.391(9)
C61 H61 0.9500
C62 C63 1.389(8)
C62 C65 1.500(8)
C63 H63 0.9500

loop_
_geom_torsion_atom_site_label_1
_geom_torsion_atom_site_label_2
_geom_torsion_atom_site_label_3
_geom_torsion_atom_site_label_4
_geom_torsion
C21 Pd1 P1 O1 170.0(2)
N1 Pd1 P1 O1 -7.9(2)
C21 Pd1 P1 C15 59.6(3)
N1 Pd1 P1 C15 -118.3(3)
C21 Pd1 P1 C18 -78.7(3)
N1 Pd1 P1 C18 103.5(3)
C15 P1 O1 C13 132.6(4)
C18 P1 O1 C13 -116.5(4)
Pd1 P1 O1 C13 7.9(4)
C21 Pd1 O2 C23 15.0(4)
N1 Pd1 O2 C23 -167.2(4)
O2 Pd1 N1 C13 -168.8(4)
P1 Pd1 N1 C13 9.2(4)
O2 Pd1 N1 C1 5.8(4)
P1 Pd1 N1 C1 -176.2(4)
C13 N1 C1 C2 82.6(7)
Pd1 N1 C1 C2 -91.9(6)
C13 N1 C1 C6 -101.7(6)
Pd1 N1 C1 C6 83.8(6)
C6 C1 C2 C3 -0.7(9)
N1 C1 C2 C3 174.8(5)
C6 C1 C2 C7 -177.4(5)
N1 C1 C2 C7 -1.9(9)
C1 C2 C3 C4 -0.3(9)
C7 C2 C3 C4 176.5(6)
C2 C3 C4 C5 0.5(10)
C3 C4 C5 C6 0.4(10)
C4 C5 C6 C1 -1.3(9)
C4 C5 C6 C10 -179.4(6)
C2 C1 C6 C5 1.4(9)
N1 C1 C6 C5 -174.1(5)
C2 C1 C6 C10 179.6(5)
N1 C1 C6 C10 4.0(8)
C1 C2 C7 C9 -133.1(6)
C3 C2 C7 C9 50.2(8)
C1 C2 C7 C8 102.8(7)
C3 C2 C7 C8 -73.9(7)
C5 C6 C10 C12 -41.6(8)
C1 C6 C10 C12 140.3(6)
C5 C6 C10 C11 82.3(7)
C1 C6 C10 C11 -95.7(7)
C1 N1 C13 O1 178.5(5)
Pd1 N1 C13 O1 -6.8(7)
C1 N1 C13 C14 -3.0(9)
Pd1 N1 C13 C14 171.7(5)
P1 O1 C13 N1 -1.4(7)
P1 O1 C13 C14 179.9(4)
O1 P1 C15 C17 -68.0(5)
C18 P1 C15 C17 -174.3(5)
Pd1 P1 C15 C17 43.0(5)
O1 P1 C15 C16 168.2(4)
C18 P1 C15 C16 61.9(5)
Pd1 P1 C15 C16 -80.8(5)
O1 P1 C18 C20 63.1(5)
C15 P1 C18 C20 168.7(4)
Pd1 P1 C18 C20 -48.3(5)
O1 P1 C18 C19 -61.9(5)
C15 P1 C18 C19 43.7(5)
Pd1 P1 C18 C19 -173.3(4)
O2 Pd1 C21 C22 -24.3(4)
P1 Pd1 C21 C22 157.6(4)
Pd1 C21 C22 C23 32.2(6)
Pd1 O2 C23 C22 0.6(7)
Pd1 O2 C23 C24 178.4(4)
C21 C22 C23 O2 -22.8(8)
C21 C22 C23 C24 159.3(5)
O2 C23 C24 C25 -9.9(9)
C22 C23 C24 C25 167.8(6)
C23 C24 C25 C26 -56.5(7)
C23 C24 C25 C27 63.6(7)
C23 C24 C25 C28 -177.0(5)
C26 C25 C28 C33 -5.2(9)
C27 C25 C28 C33 -125.0(6)
C24 C25 C28 C33 114.2(6)
C26 C25 C28 C29 176.8(6)
C27 C25 C28 C29 57.0(7)
C24 C25 C28 C29 -63.8(7)
C33 C28 C29 C30 1.3(10)
C25 C28 C29 C30 179.5(6)
C28 C29 C30 C31 -1.3(10)
C29 C30 C31 C32 0.8(10)
C30 C31 C32 C33 -0.3(10)
C29 C28 C33 C32 -0.8(9)
C25 C28 C33 C32 -178.9(6)
C31 C32 C33 C28 0.3(10)
C39 C34 C35 C36 -0.1(9)
B1 C34 C35 C36 -175.9(6)
C34 C35 C36 C37 0.4(10)
C34 C35 C36 C40 179.0(7)
C35 C36 C37 C38 -0.5(10)
C40 C36 C37 C38 -179.2(7)
C36 C37 C38 C39 0.4(10)
C36 C37 C38 C41 179.3(6)
F3A C41 C38 C37 -78.8(9)
F1B C41 C38 C37 -13.5(10)
F3B C41 C38 C37 125.6(8)
F1A C41 C38 C37 156.5(7)
F2A C41 C38 C37 38.1(9)
F2B C41 C38 C37 -123.8(7)
F3A C41 C38 C39 100.1(8)
F1B C41 C38 C39 165.5(8)
F3B C41 C38 C39 -55.4(9)
F1A C41 C38 C39 -24.6(9)
F2A C41 C38 C39 -142.9(7)
F2B C41 C38 C39 55.1(8)
C37 C38 C39 C34 -0.2(10)
C41 C38 C39 C34 -179.1(5)
C35 C34 C39 C38 0.0(9)
B1 C34 C39 C38 175.8(5)
C37 C36 C40 F5 -68.7(9)
C35 C36 C40 F5 112.6(7)
C37 C36 C40 F6 163.4(7)
C35 C36 C40 F6 -15.3(11)
C37 C36 C40 F4 49.6(9)
C35 C36 C40 F4 -129.1(7)
C47 C42 C43 C44 -0.7(8)
B1 C42 C43 C44 170.1(5)
C42 C43 C44 C45 -0.6(9)
C42 C43 C44 C48 178.7(5)
C43 C44 C45 C46 1.2(9)
C48 C44 C45 C46 -178.1(5)
C44 C45 C46 C47 -0.6(9)
C44 C45 C46 C49 178.8(5)
C45 C46 C47 C42 -0.7(9)
C49 C46 C47 C42 180.0(5)
C43 C42 C47 C46 1.3(8)
B1 C42 C47 C46 -169.3(5)
C45 C44 C48 F9 105.9(7)
C43 C44 C48 F9 -73.4(7)
C45 C44 C48 F8 -133.2(6)
C43 C44 C48 F8 47.6(8)
C45 C44 C48 F7 -14.3(8)
C43 C44 C48 F7 166.5(5)
C47 C46 C49 F10 106.9(7)
C45 C46 C49 F10 -72.4(8)
C47 C46 C49 F11 -17.8(9)
C45 C46 C49 F11 162.9(7)
C47 C46 C49 F12 -129.8(7)
C45 C46 C49 F12 50.9(8)
C55 C50 C51 C52 1.7(8)
B1 C50 C51 C52 -171.1(5)
C50 C51 C52 C53 -1.3(9)
C50 C51 C52 C56 -179.9(5)
C51 C52 C53 C54 -0.5(9)
C56 C52 C53 C54 178.1(6)
C52 C53 C54 C55 1.8(10)
C52 C53 C54 C57 -178.9(7)
C51 C50 C55 C54 -0.4(9)
B1 C50 C55 C54 172.6(6)
C53 C54 C55 C50 -1.4(10)
C57 C54 C55 C50 179.3(7)
C53 C52 C56 F14 165.1(5)
C51 C52 C56 F14 -16.3(8)
C53 C52 C56 F15 44.4(8)
C51 C52 C56 F15 -137.0(6)
C53 C52 C56 F13 -74.5(7)
C51 C52 C56 F13 104.1(6)
C53 C54 C57 F17 -137.5(8)
C55 C54 C57 F17 41.8(11)
C53 C54 C57 F16 -4.0(12)
C55 C54 C57 F16 175.4(7)
C53 C54 C57 F18 114.4(8)
C55 C54 C57 F18 -66.3(9)
C63 C58 C59 C60 -3.5(8)
B1 C58 C59 C60 174.2(5)
C58 C59 C60 C61 0.9(9)
C58 C59 C60 C64 -178.8(5)
C59 C60 C61 C62 2.4(9)
C64 C60 C61 C62 -177.9(5)
C60 C61 C62 C63 -3.0(8)
C60 C61 C62 C65 175.9(5)
C61 C62 C63 C58 0.4(9)
C65 C62 C63 C58 -178.5(5)
C59 C58 C63 C62 2.8(8)
B1 C58 C63 C62 -174.9(5)
C61 C60 C64 F19 -24.5(9)
C59 C60 C64 F19 155.3(6)
C61 C60 C64 F20 -147.4(6)
C59 C60 C64 F20 32.4(9)
C61 C60 C64 F21 97.6(8)
C59 C60 C64 F21 -82.6(8)
C63 C62 C65 F24 -8.7(8)
C61 C62 C65 F24 172.5(5)
C63 C62 C65 F22 -130.9(6)
C61 C62 C65 F22 50.2(7)
C63 C62 C65 F23 111.3(6)
C61 C62 C65 F23 -67.6(7)
C55 C50 B1 C42 38.3(7)
C51 C50 B1 C42 -149.3(5)
C55 C50 B1 C58 156.3(5)
C51 C50 B1 C58 -31.2(7)
C55 C50 B1 C34 -85.4(6)
C51 C50 B1 C34 87.1(6)
C47 C42 B1 C50 -156.6(5)
C43 C42 B1 C50 33.3(7)
C47 C42 B1 C58 82.6(6)
C43 C42 B1 C58 -87.4(6)
C47 C42 B1 C34 -36.1(7)
C43 C42 B1 C34 153.8(5)
C59 C58 B1 C50 90.2(6)
C63 C58 B1 C50 -92.3(6)
C59 C58 B1 C42 -148.6(5)
C63 C58 B1 C42 28.9(7)
C59 C58 B1 C34 -27.3(7)
C63 C58 B1 C34 150.2(5)
C35 C34 B1 C50 13.0(7)
C39 C34 B1 C50 -162.5(5)
C35 C34 B1 C42 -109.9(6)
C39 C34 B1 C42 74.6(7)
C35 C34 B1 C58 132.7(6)
C39 C34 B1 C58 -42.8(7)
